data_7151532
loop_
_publ_author_name
'Uno, Hidemitsu'
'Inoue, Kentarou'
'Inoue, Takashi'
'Ono, Noboru'

_publ_section_title
;
 Oligocyclization of 2-(hydroxymethyl)pyrroles with electron-withdrawing
 groups at \b-positions: formation and structural elucidation of
 porphyrinogens and hexaphyrinogens
;
_journal_coden_ASTM OBCRAK
_journal_issue 21
_journal_name_full 'Organic & Biomolecular Chemistry'
_journal_page_first 3857
_journal_page_last 3865
_journal_paper_doi 10.1039/b307132d
_journal_volume 1
_journal_year 2003
_chemical_formula_moiety 'C56 H38 Cl8 N4 O8, 2(C6 H5 Cl)'
_chemical_formula_sum 'C68 H48 Cl10 N4 O8'
_chemical_formula_weight 1403.68
_space_group_IT_number 14
_symmetry_cell_setting monoclinic
_symmetry_Int_Tables_number 14
_symmetry_space_group_name_Hall '-P 2yab'
_symmetry_space_group_name_H-M 'P 1 21/a 1'
_cell_angle_alpha 90
_cell_angle_beta 117.76(1)
_cell_angle_gamma 90
_cell_formula_units_Z 2
_cell_length_a 14.020(3)
_cell_length_b 18.711(3)
_cell_length_c 14.289(3)
_cell_measurement_reflns_used 25
_cell_measurement_temperature 298.2
_cell_measurement_theta_max 12.4
_cell_measurement_theta_min 10.2
_cell_volume 3317.0(12)
_computing_cell_refinement 'MSC/AFC Diffractometer Control'
_computing_data_collection 'MSC/AFC Diffractometer Control'
_computing_data_reduction 'teXsan Ver. 1.11'
_computing_molecular_graphics 'Ortep-3 and Mercury '
_computing_publication_material 'teXsan Ver. 1.11'
_computing_structure_refinement 'teXsan Ver. 1.10'
_computing_structure_solution SIR92
_diffrn_measured_fraction_theta_full 0.9980
_diffrn_measured_fraction_theta_max 0.9980
_diffrn_measurement_device_type 'Rigaku AFC5R'
_diffrn_measurement_method w-2q
_diffrn_radiation_type 'Mo Ka'
_diffrn_radiation_wavelength 0.7107
_diffrn_reflns_av_R_equivalents 0.054
_diffrn_reflns_limit_h_max 18
_diffrn_reflns_limit_h_min 0
_diffrn_reflns_limit_k_max 24
_diffrn_reflns_limit_k_min 0
_diffrn_reflns_limit_l_max 16
_diffrn_reflns_limit_l_min -18
_diffrn_reflns_number 8220
_diffrn_reflns_theta_full 27.50
_diffrn_reflns_theta_max 27.50
_diffrn_standards_decay_% 2.22
_diffrn_standards_interval_count 150
_diffrn_standards_number 3
_exptl_absorpt_coefficient_mu 0.477
_exptl_absorpt_correction_T_max 0.899
_exptl_absorpt_correction_T_min 0.859
_exptl_absorpt_correction_type psi-scan
_exptl_absorpt_process_details '(North, Phillips & Mathews, 1968)'
_exptl_crystal_colour brown
_exptl_crystal_density_diffrn 1.405
_exptl_crystal_description prismatic
_exptl_crystal_F_000 1436
_exptl_crystal_size_max 0.500
_exptl_crystal_size_mid 0.300
_exptl_crystal_size_min 0.230
_refine_diff_density_max 1.09
_refine_diff_density_min -1.06
_refine_ls_extinction_coef 0.0032(8)
_refine_ls_extinction_method 'Zachariasen(1967) type 2 Gaussian isotropic'
_refine_ls_goodness_of_fit_ref 1.104
_refine_ls_hydrogen_treatment mixed
_refine_ls_number_parameters 439
_refine_ls_number_reflns 7607
_refine_ls_R_factor_gt 0.0700
_refine_ls_shift/su_max 0.0003
_refine_ls_structure_factor_coef Fsqd
_refine_ls_weighting_details 'w = 1/[s^2^(Fo^2^) + (0.05000(Max(Fo^2^,0) + 2Fc^2^)/3)^2^]'
_refine_ls_weighting_scheme calc
_refine_ls_wR_factor_ref 0.1792
_reflns_number_gt 3122
_reflns_number_total 7608
_reflns_threshold_expression F^2^>2.0s(F^2^)
_cod_data_source_file b307132d.txt
_cod_data_source_block 5a-2PhCl
_cod_depositor_comments
;
The following automatic conversions were performed:
data name '_geom_hbond_site_distance_dh' replaced with
'_geom_hbond_distance_DH' as specified in the replacement file
'/home/antanas/src/cod-tools/trunk/data/replacement-values/replacement_tags.lst'.

data
name '_geom_hbond_site_distance_ha' replaced with
'_geom_hbond_distance_HA' as specified in the replacement file
'/home/antanas/src/cod-tools/trunk/data/replacement-values/replacement_tags.lst'.

data
name '_geom_hbond_site_distance_da' replaced with
'_geom_hbond_distance_DA' as specified in the replacement file
'/home/antanas/src/cod-tools/trunk/data/replacement-values/replacement_tags.lst'.

Automatic conversion script
Id: cif_correct_tags 5005 2017-03-03 11:38:54Z antanas 
;
_cod_original_cell_volume 3317(1)
_cod_original_sg_symbol_Hall '-P 2yab '
_cod_original_sg_symbol_H-M 'P 21/a '
_cod_original_formula_sum 'C68 H48 Cl10 N4 O8 '
_cod_database_code 7151532

loop_
_symmetry_equiv_pos_as_xyz
x,y,z
1/2-x,1/2+y,-z
-x,-y,-z
1/2+x,1/2-y,z

loop_
_atom_site_label
_atom_site_type_symbol
_atom_site_fract_x
_atom_site_fract_y
_atom_site_fract_z
_atom_site_U_iso_or_equiv
_atom_site_adp_type
_atom_site_occupancy
_atom_site_calc_flag
_atom_site_refinement_flags
_atom_site_disorder_assembly
_atom_site_disorder_group
Cl(1) Cl -0.0965(1) 0.21942(9) 0.6693(1) 0.0876(6) Uani 1.00 d . . .
Cl(2) Cl 0.2519(1) 0.36882(10) 0.9378(1) 0.0971(6) Uani 1.00 d . . .
Cl(3) Cl -0.3977(1) 0.58673(8) 0.5509(1) 0.0773(5) Uani 1.00 d . . .
Cl(4) Cl -0.0357(1) 0.74158(7) 0.7691(1) 0.0663(4) Uani 1.00 d . . .
Cl(5) Cl 0.2837(3) 0.5579(2) 0.8940(3) 0.207(2) Uani 1.00 d . . .
O(1) O 0.1625(2) 0.1981(1) 0.5832(2) 0.0479(10) Uani 1.00 d . . .
O(2) O 0.2036(3) 0.1942(2) 0.7536(3) 0.085(1) Uani 1.00 d . . .
O(3) O -0.1225(3) 0.4707(2) 0.8493(3) 0.060(1) Uani 1.00 d . . .
O(4) O -0.2028(3) 0.5758(2) 0.8287(3) 0.084(2) Uani 1.00 d . . .
N(1) N 0.0491(3) 0.4082(2) 0.5906(2) 0.0331(10) Uani 1.00 d . . .
N(2) N -0.0613(3) 0.5385(2) 0.5964(3) 0.0343(10) Uani 1.00 d . . .
C(1) C 0.1003(3) 0.3510(2) 0.5744(3) 0.033(1) Uani 1.00 d . . .
C(2) C 0.1198(3) 0.2982(2) 0.6559(3) 0.035(1) Uani 1.00 d . . .
C(3) C 0.0805(3) 0.3262(2) 0.7195(3) 0.036(1) Uani 1.00 d . . .
C(4) C 0.0352(3) 0.3951(2) 0.6776(3) 0.034(1) Uani 1.00 d . . .
C(5) C -0.0150(3) 0.4389(2) 0.7198(3) 0.035(1) Uani 1.00 d . . .
C(6) C -0.0631(3) 0.5047(2) 0.6816(3) 0.036(1) Uani 1.00 d . . .
C(7) C -0.1239(3) 0.5482(2) 0.7191(3) 0.035(1) Uani 1.00 d . . .
C(8) C -0.1560(3) 0.6083(2) 0.6573(3) 0.036(1) Uani 1.00 d . . .
C(9) C -0.1159(3) 0.6017(2) 0.5806(3) 0.031(1) Uani 1.00 d . . .
C(10) C -0.1331(3) 0.6525(2) 0.5034(3) 0.034(1) Uani 1.00 d . . .
C(11) C 0.1671(4) 0.2256(2) 0.6711(4) 0.047(1) Uani 1.00 d . . .
C(12) C 0.2065(4) 0.1265(3) 0.5919(4) 0.065(2) Uani 1.00 d . . .
C(13) C 0.2136(6) 0.1108(3) 0.4948(5) 0.097(2) Uani 1.00 d . . .
C(14) C 0.0764(4) 0.2917(2) 0.8118(3) 0.039(1) Uani 1.00 d . . .
C(15) C -0.0026(4) 0.2423(3) 0.7971(4) 0.055(2) Uani 1.00 d . . .
C(16) C -0.0088(6) 0.2108(3) 0.8822(6) 0.081(2) Uani 1.00 d . . .
C(17) C 0.0656(7) 0.2280(3) 0.9824(5) 0.087(3) Uani 1.00 d . . .
C(18) C 0.1451(6) 0.2767(3) 1.0002(4) 0.081(2) Uani 1.00 d . . .
C(19) C 0.1504(4) 0.3080(2) 0.9153(4) 0.056(2) Uani 1.00 d . . .
C(20) C -0.1538(4) 0.5341(2) 0.8044(3) 0.044(1) Uani 1.00 d . . .
C(21) C -0.1532(5) 0.4528(3) 0.9312(5) 0.087(2) Uani 1.00 d . . .
C(22) C -0.1015(6) 0.3838(3) 0.9783(5) 0.092(2) Uani 1.00 d . . .
C(23) C -0.2216(4) 0.6692(2) 0.6607(3) 0.039(1) Uani 1.00 d . . .
C(24) C -0.3338(4) 0.6653(2) 0.6136(4) 0.048(1) Uani 1.00 d . . .
C(25) C -0.3957(5) 0.7216(3) 0.6150(4) 0.062(2) Uani 1.00 d . . .
C(26) C -0.3462(5) 0.7837(3) 0.6643(5) 0.066(2) Uani 1.00 d . . .
C(27) C -0.2360(5) 0.7908(3) 0.7117(4) 0.058(2) Uani 1.00 d . . .
C(28) C -0.1752(4) 0.7335(2) 0.7092(3) 0.046(1) Uani 1.00 d . . .
C(29) C 0.362(1) 0.5295(4) 0.8361(9) 0.123(4) Uani 1.00 d . . .
C(30) C 0.4666(9) 0.5535(4) 0.8779(8) 0.133(4) Uani 1.00 d . . .
C(31) C 0.5257(9) 0.5309(5) 0.8270(9) 0.161(4) Uani 1.00 d . . .
C(32) C 0.487(1) 0.4886(6) 0.7436(10) 0.157(5) Uani 1.00 d . . .
C(33) C 0.376(1) 0.4695(6) 0.7038(9) 0.180(6) Uani 1.00 d . . .
C(34) C 0.314(1) 0.4913(6) 0.7504(9) 0.172(5) Uani 1.00 d . . .
H(1N) H 0.0269 0.4501 0.5484 0.0396 Uiso 0.50 calc P . .
H(2N) H -0.0281 0.5209 0.5562 0.0410 Uiso 0.50 calc P . .
H(5) H -0.028(3) 0.420(2) 0.777(3) 0.05(1) Uiso 1.00 d . . .
H(10) H -0.169(3) 0.698(2) 0.504(3) 0.05(1) Uiso 1.00 d . . .
H(12a) H 0.2763 0.1242 0.6511 0.0779 Uiso 1.00 calc . . .
H(12b) H 0.1607 0.0927 0.6005 0.0779 Uiso 1.00 calc . . .
H(13a) H 0.1439 0.1139 0.4358 0.1163 Uiso 1.00 calc . . .
H(13b) H 0.2602 0.1444 0.4870 0.1163 Uiso 1.00 calc . . .
H(13c) H 0.2414 0.0639 0.4990 0.1163 Uiso 1.00 calc . . .
H(16) H -0.055(5) 0.177(3) 0.874(5) 0.09(1) Uiso 1.00 d . . .
H(17) H 0.059(4) 0.214(3) 1.038(4) 0.09(1) Uiso 1.00 d . . .
H(18) H 0.195(4) 0.290(3) 1.068(4) 0.07(1) Uiso 1.00 d . . .
H(21a) H -0.1291 0.4890 0.9839 0.1053 Uiso 1.00 calc . . .
H(21b) H -0.2294 0.4484 0.9009 0.1053 Uiso 1.00 calc . . .
H(22a) H -0.1192 0.3709 1.0326 0.1108 Uiso 1.00 calc . . .
H(22b) H -0.1262 0.3480 0.9252 0.1108 Uiso 1.00 calc . . .
H(22c) H -0.0254 0.3885 1.0075 0.1108 Uiso 1.00 calc . . .
H(25) H -0.467(4) 0.721(3) 0.583(4) 0.07(1) Uiso 1.00 d . . .
H(26) H -0.388(3) 0.822(2) 0.665(3) 0.040(10) Uiso 1.00 d . . .
H(27) H -0.204(3) 0.831(2) 0.744(3) 0.04(1) Uiso 1.00 d . . .
H(30) H 0.4974 0.5835 0.9384 0.1592 Uiso 1.00 calc . . .
H(31) H 0.5980 0.5469 0.8537 0.1931 Uiso 1.00 calc . . .
H(32) H 0.5291 0.4720 0.7121 0.1893 Uiso 1.00 calc . . .
H(33) H 0.3437 0.4404 0.6423 0.2142 Uiso 1.00 calc . . .
H(34) H 0.2396 0.4790 0.7213 0.2060 Uiso 1.00 calc . . .

loop_
_atom_site_aniso_label
_atom_site_aniso_U_11
_atom_site_aniso_U_22
_atom_site_aniso_U_33
_atom_site_aniso_U_12
_atom_site_aniso_U_13
_atom_site_aniso_U_23
Cl(1) 0.081(1) 0.097(1) 0.076(1) -0.0322(9) 0.0298(9) -0.0027(9)
Cl(2) 0.105(1) 0.113(1) 0.0589(9) -0.040(1) 0.0256(9) -0.0141(9)
Cl(3) 0.0580(9) 0.075(1) 0.094(1) -0.0083(7) 0.0310(8) -0.0237(8)
Cl(4) 0.0564(8) 0.0668(9) 0.0802(10) -0.0064(7) 0.0356(8) -0.0178(7)
Cl(5) 0.280(4) 0.137(2) 0.287(4) 0.005(2) 0.202(3) 0.050(2)
O(1) 0.059(2) 0.037(2) 0.051(2) 0.020(2) 0.028(2) 0.007(1)
O(2) 0.143(4) 0.070(2) 0.061(2) 0.062(3) 0.062(3) 0.036(2)
O(3) 0.097(3) 0.052(2) 0.065(2) 0.021(2) 0.066(2) 0.019(2)
O(4) 0.142(4) 0.071(2) 0.089(3) 0.049(3) 0.095(3) 0.032(2)
N(1) 0.044(2) 0.029(2) 0.035(2) 0.005(2) 0.026(2) 0.006(2)
N(2) 0.045(2) 0.031(2) 0.034(2) 0.003(2) 0.024(2) 0.002(2)
C(1) 0.035(2) 0.036(2) 0.033(2) 0.005(2) 0.020(2) 0.003(2)
C(2) 0.038(2) 0.033(2) 0.037(2) 0.010(2) 0.019(2) 0.008(2)
C(3) 0.045(3) 0.031(2) 0.033(2) 0.005(2) 0.020(2) 0.004(2)
C(4) 0.037(2) 0.031(2) 0.036(2) 0.002(2) 0.018(2) 0.004(2)
C(5) 0.049(3) 0.030(2) 0.038(3) 0.001(2) 0.029(2) 0.002(2)
C(6) 0.045(3) 0.032(2) 0.036(2) 0.000(2) 0.025(2) -0.003(2)
C(7) 0.044(3) 0.034(2) 0.036(2) 0.004(2) 0.025(2) -0.002(2)
C(8) 0.039(2) 0.037(2) 0.038(2) 0.002(2) 0.024(2) -0.001(2)
C(9) 0.036(2) 0.032(2) 0.031(2) 0.001(2) 0.020(2) -0.004(2)
C(10) 0.040(3) 0.031(2) 0.036(2) 0.005(2) 0.021(2) -0.001(2)
C(11) 0.060(3) 0.041(3) 0.052(3) 0.015(2) 0.038(3) 0.008(2)
C(12) 0.082(4) 0.043(3) 0.072(4) 0.026(3) 0.037(3) 0.008(3)
C(13) 0.148(6) 0.080(4) 0.071(4) 0.054(4) 0.058(4) -0.004(3)
C(14) 0.057(3) 0.030(2) 0.040(3) 0.010(2) 0.030(2) 0.009(2)
C(15) 0.072(4) 0.047(3) 0.056(3) 0.002(3) 0.038(3) 0.009(2)
C(16) 0.121(6) 0.059(4) 0.090(5) -0.014(4) 0.073(5) 0.012(4)
C(17) 0.156(7) 0.065(4) 0.066(5) -0.001(4) 0.074(5) 0.016(4)
C(18) 0.133(6) 0.068(4) 0.040(3) 0.015(4) 0.040(4) 0.009(3)
C(19) 0.077(4) 0.049(3) 0.046(3) 0.005(3) 0.032(3) 0.007(2)
C(20) 0.060(3) 0.043(3) 0.045(3) 0.009(2) 0.037(3) 0.007(2)
C(21) 0.142(6) 0.075(4) 0.091(4) 0.042(4) 0.094(5) 0.044(3)
C(22) 0.124(6) 0.090(5) 0.082(4) 0.006(4) 0.064(4) 0.025(4)
C(23) 0.047(3) 0.043(3) 0.035(2) 0.010(2) 0.025(2) 0.004(2)
C(24) 0.052(3) 0.051(3) 0.049(3) 0.007(2) 0.030(3) -0.003(2)
C(25) 0.046(3) 0.080(4) 0.063(4) 0.018(3) 0.029(3) -0.003(3)
C(26) 0.071(4) 0.063(4) 0.074(4) 0.031(3) 0.042(4) 0.001(3)
C(27) 0.076(4) 0.040(3) 0.064(4) 0.010(3) 0.038(3) -0.008(3)
C(28) 0.052(3) 0.050(3) 0.042(3) 0.003(2) 0.027(2) 0.003(2)
C(29) 0.185(10) 0.062(5) 0.135(8) 0.006(6) 0.085(8) 0.030(5)
C(30) 0.118(8) 0.081(6) 0.143(8) -0.005(6) 0.013(7) -0.026(5)
C(31) 0.143(9) 0.131(8) 0.146(9) 0.028(7) 0.016(8) -0.044(7)
C(32) 0.20(1) 0.117(8) 0.128(9) 0.004(8) 0.050(8) -0.014(7)
C(33) 0.31(2) 0.108(8) 0.075(7) -0.04(1) 0.050(10) -0.015(6)
C(34) 0.25(1) 0.104(8) 0.080(7) -0.098(9) 0.007(8) 0.006(6)

loop_
_atom_type_symbol
_atom_type_description
_atom_type_scat_dispersion_real
_atom_type_scat_dispersion_imag
_atom_type_scat_source
C C 0.003 0.002
;International Tables for Crystallography
(1992, Vol. C, Tables 4.2.6.8 and 6.1.1.1)
;
H H 0.000 0.000
;International Tables for Crystallography
(1992, Vol. C, Table 6.1.1.2)
;
O O 0.011 0.006
;International Tables for Crystallography
(1992, Vol. C, Tables 4.2.6.8 and 6.1.1.1)
;
N N 0.006 0.003
;International Tables for Crystallography
(1992, Vol. C, Tables 4.2.6.8 and 6.1.1.1)
;
Cl Cl 0.148 0.159
;International Tables for Crystallography
(1992, Vol. C, Tables 4.2.6.8 and 6.1.1.1)
;

loop_
_geom_angle_atom_site_label_1
_geom_angle_atom_site_label_2
_geom_angle_atom_site_label_3
_geom_angle
_geom_angle_site_symmetry_1
_geom_angle_site_symmetry_2
_geom_angle_site_symmetry_3
_geom_angle_publ_flag
C(11) O(1) C(12) 116.2(4) . . . yes
C(20) O(3) C(21) 116.0(5) . . . yes
C(1) N(1) C(4) 108.8(3) . . . yes
C(6) N(2) C(9) 107.6(4) . . . yes
N(1) C(1) C(2) 108.4(4) . . . yes
N(1) C(1) C(10) 124.6(4) . . 3_566 yes
C(2) C(1) C(10) 126.9(4) . . 3_566 yes
C(1) C(2) C(3) 106.7(4) . . . yes
C(1) C(2) C(11) 130.2(5) . . . yes
C(3) C(2) C(11) 123.0(4) . . . yes
C(2) C(3) C(4) 107.6(4) . . . yes
C(2) C(3) C(14) 127.9(4) . . . yes
C(4) C(3) C(14) 124.4(5) . . . yes
N(1) C(4) C(3) 108.5(4) . . . yes
N(1) C(4) C(5) 127.2(4) . . . yes
C(3) C(4) C(5) 124.2(4) . . . yes
C(4) C(5) C(6) 127.2(5) . . . yes
N(2) C(6) C(5) 123.2(5) . . . yes
N(2) C(6) C(7) 108.9(3) . . . yes
C(5) C(6) C(7) 127.9(5) . . . yes
C(6) C(7) C(8) 107.2(4) . . . yes
C(6) C(7) C(20) 130.0(4) . . . yes
C(8) C(7) C(20) 122.7(4) . . . yes
C(7) C(8) C(9) 106.9(4) . . . yes
C(7) C(8) C(23) 129.4(5) . . . yes
C(9) C(8) C(23) 123.7(4) . . . yes
N(2) C(9) C(8) 109.3(4) . . . yes
N(2) C(9) C(10) 126.8(5) . . . yes
C(8) C(9) C(10) 123.9(4) . . . yes
C(1) C(10) C(9) 127.2(4) 3_566 . . yes
O(1) C(11) O(2) 123.4(4) . . . yes
O(1) C(11) C(2) 113.1(4) . . . yes
O(2) C(11) C(2) 123.5(5) . . . yes
O(1) C(12) C(13) 108.4(4) . . . yes
C(3) C(14) C(15) 120.8(4) . . . yes
C(3) C(14) C(19) 121.9(4) . . . yes
C(15) C(14) C(19) 117.2(5) . . . yes
Cl(1) C(15) C(14) 119.2(4) . . . yes
Cl(1) C(15) C(16) 119.3(4) . . . yes
C(14) C(15) C(16) 121.6(4) . . . yes
C(15) C(16) C(17) 119.3(7) . . . yes
C(16) C(17) C(18) 120.9(8) . . . yes
C(17) C(18) C(19) 119.4(5) . . . yes
Cl(2) C(19) C(14) 118.9(5) . . . yes
Cl(2) C(19) C(18) 119.5(4) . . . yes
C(14) C(19) C(18) 121.6(5) . . . yes
O(3) C(20) O(4) 123.4(5) . . . yes
O(3) C(20) C(7) 113.6(5) . . . yes
O(4) C(20) C(7) 123.0(4) . . . yes
O(3) C(21) C(22) 107.4(6) . . . yes
C(8) C(23) C(24) 121.5(4) . . . yes
C(8) C(23) C(28) 122.0(4) . . . yes
C(24) C(23) C(28) 116.5(4) . . . yes
Cl(3) C(24) C(23) 119.2(4) . . . yes
Cl(3) C(24) C(25) 118.6(4) . . . yes
C(23) C(24) C(25) 122.2(4) . . . yes
C(24) C(25) C(26) 119.1(5) . . . yes
C(25) C(26) C(27) 121.3(6) . . . yes
C(26) C(27) C(28) 118.6(5) . . . yes
Cl(4) C(28) C(23) 118.6(4) . . . yes
Cl(4) C(28) C(27) 119.1(4) . . . yes
C(23) C(28) C(27) 122.3(4) . . . yes
Cl(5) C(29) C(30) 118.4(8) . . . yes
Cl(5) C(29) C(34) 116(1) . . . yes
C(30) C(29) C(34) 124(1) . . . yes
C(29) C(30) C(31) 116.6(9) . . . yes
C(30) C(31) C(32) 123(1) . . . yes
C(31) C(32) C(33) 115(1) . . . yes
C(32) C(33) C(34) 123(1) . . . yes
C(29) C(34) C(33) 116(1) . . . yes

loop_
_geom_bond_atom_site_label_1
_geom_bond_atom_site_label_2
_geom_bond_distance
_geom_bond_site_symmetry_1
_geom_bond_site_symmetry_2
_geom_bond_publ_flag
Cl(1) C(15) 1.736(4) . . yes
Cl(2) C(19) 1.731(6) . . yes
Cl(3) C(24) 1.738(5) . . yes
Cl(4) C(28) 1.738(5) . . yes
Cl(5) C(29) 1.73(2) . . yes
O(1) C(11) 1.331(7) . . yes
O(1) C(12) 1.456(6) . . yes
O(2) C(11) 1.197(6) . . yes
O(3) C(20) 1.324(5) . . yes
O(3) C(21) 1.461(9) . . yes
O(4) C(20) 1.192(7) . . yes
N(1) C(1) 1.366(6) . . yes
N(1) C(4) 1.366(7) . . yes
N(2) C(6) 1.382(6) . . yes
N(2) C(9) 1.371(5) . . yes
C(1) C(2) 1.453(6) . . yes
C(1) C(10) 1.389(8) . 3_566 yes
C(2) C(3) 1.368(7) . . yes
C(2) C(11) 1.482(6) . . yes
C(3) C(4) 1.439(5) . . yes
C(3) C(14) 1.493(7) . . yes
C(4) C(5) 1.389(7) . . yes
C(5) C(6) 1.387(6) . . yes
C(6) C(7) 1.449(7) . . yes
C(7) C(8) 1.370(6) . . yes
C(7) C(20) 1.486(8) . . yes
C(8) C(9) 1.451(7) . . yes
C(8) C(23) 1.480(7) . . yes
C(9) C(10) 1.389(6) . . yes
C(12) C(13) 1.47(1) . . yes
C(14) C(15) 1.381(7) . . yes
C(14) C(19) 1.388(6) . . yes
C(15) C(16) 1.39(1) . . yes
C(16) C(17) 1.361(9) . . yes
C(17) C(18) 1.37(1) . . yes
C(18) C(19) 1.380(10) . . yes
C(21) C(22) 1.480(8) . . yes
C(23) C(24) 1.395(7) . . yes
C(23) C(28) 1.390(6) . . yes
C(24) C(25) 1.370(8) . . yes
C(25) C(26) 1.370(8) . . yes
C(26) C(27) 1.374(9) . . yes
C(27) C(28) 1.380(8) . . yes
C(29) C(30) 1.38(2) . . yes
C(29) C(34) 1.30(1) . . yes
C(30) C(31) 1.40(2) . . yes
C(31) C(32) 1.32(2) . . yes
C(32) C(33) 1.42(2) . . yes
C(33) C(34) 1.39(3) . . yes

loop_
_geom_contact_atom_site_label_1
_geom_contact_atom_site_label_2
_geom_contact_distance
_geom_contact_site_symmetry_1
_geom_contact_site_symmetry_2
_geom_contact_publ_flag
Cl(1) O(1) 3.381(4) . 4_455 ?
Cl(1) C(11) 3.481(6) . 4_455 ?
O(1) C(25) 3.513(6) . 2_446 ?
O(2) C(22) 3.426(6) . 4_555 ?
O(4) C(18) 3.522(7) . 3_567 ?

loop_
_geom_hbond_atom_site_label_D
_geom_hbond_atom_site_label_H
_geom_hbond_atom_site_label_A
_geom_hbond_site_symmetry_D
_geom_hbond_site_symmetry_H
_geom_hbond_site_symmetry_A
_geom_hbond_distance_DH
_geom_hbond_distance_HA
_geom_hbond_distance_DA
_geom_hbond_angle_DHA
_geom_hbond_publ_flag
N(1) H(1N) N(2) . . . 0.950 2.350 2.910(4) 117.205 no
N(2) H(2N) N(1) . . . 0.951 2.317 2.910(4) 119.823 no
N(1) H(1N) N(2) . . 3_566 0.950 2.343 2.932(5) 119.665 no
N(2) H(2N) N(1) . . 3_566 0.951 2.381 2.932(5) 116.502 no

loop_
_geom_torsion_atom_site_label_1
_geom_torsion_atom_site_label_2
_geom_torsion_atom_site_label_3
_geom_torsion_atom_site_label_4
_geom_torsion
_geom_torsion_site_symmetry_1
_geom_torsion_site_symmetry_2
_geom_torsion_site_symmetry_3
_geom_torsion_site_symmetry_4
_geom_torsion_publ_flag
Cl(1) C(15) C(14) C(3) 1.0(7) . . . . yes
Cl(1) C(15) C(14) C(19) -179.5(4) . . . . yes
Cl(1) C(15) C(16) C(17) 179.2(6) . . . . yes
Cl(2) C(19) C(14) C(3) -1.3(7) . . . . yes
Cl(2) C(19) C(14) C(15) 179.3(4) . . . . yes
Cl(2) C(19) C(18) C(17) -179.3(6) . . . . yes
Cl(3) C(24) C(23) C(8) 0.7(7) . . . . yes
Cl(3) C(24) C(23) C(28) 179.8(4) . . . . yes
Cl(3) C(24) C(25) C(26) 179.9(5) . . . . yes
Cl(4) C(28) C(23) C(8) -0.9(7) . . . . yes
Cl(4) C(28) C(23) C(24) -179.9(4) . . . . yes
Cl(4) C(28) C(27) C(26) -179.9(5) . . . . yes
Cl(5) C(29) C(30) C(31) -178.3(7) . . . . yes
Cl(5) C(29) C(34) C(33) 179.3(8) . . . . yes
O(1) C(11) C(2) C(1) -20.9(6) . . . . yes
O(1) C(11) C(2) C(3) 155.9(4) . . . . yes
O(2) C(11) O(1) C(12) -0.9(7) . . . . yes
O(2) C(11) C(2) C(1) 160.7(5) . . . . yes
O(2) C(11) C(2) C(3) -22.4(7) . . . . yes
O(3) C(20) C(7) C(6) -2.7(6) . . . . yes
O(3) C(20) C(7) C(8) 174.8(3) . . . . yes
O(4) C(20) O(3) C(21) 1.0(6) . . . . yes
O(4) C(20) C(7) C(6) 178.4(4) . . . . yes
O(4) C(20) C(7) C(8) -4.1(6) . . . . yes
N(1) C(1) C(2) C(3) -0.8(4) . . . . yes
N(1) C(1) C(2) C(11) 176.5(4) . . . . yes
N(1) C(1) C(10) C(9) -3.5(6) . . 3_566 3_566 yes
N(1) C(4) C(3) C(2) -0.9(4) . . . . yes
N(1) C(4) C(3) C(14) -177.1(3) . . . . yes
N(1) C(4) C(5) C(6) 1.0(7) . . . . yes
N(2) C(6) C(5) C(4) -4.2(6) . . . . yes
N(2) C(6) C(7) C(8) -1.2(4) . . . . yes
N(2) C(6) C(7) C(20) 176.6(4) . . . . yes
N(2) C(9) C(8) C(7) 0.3(4) . . . . yes
N(2) C(9) C(8) C(23) -178.1(3) . . . . yes
N(2) C(9) C(10) C(1) 1.2(6) . . . 3_566 yes
C(1) N(1) C(4) C(3) 0.4(4) . . . . yes
C(1) N(1) C(4) C(5) -178.6(4) . . . . yes
C(1) C(2) C(3) C(4) 1.0(4) . . . . yes
C(1) C(2) C(3) C(14) 177.0(4) . . . . yes
C(1) C(10) C(9) C(8) 177.9(4) . 3_566 3_566 3_566 yes
C(2) C(1) N(1) C(4) 0.2(4) . . . . yes
C(2) C(1) C(10) C(9) -179.1(4) . . 3_566 3_566 yes
C(2) C(3) C(4) C(5) 178.2(4) . . . . yes
C(2) C(3) C(14) C(15) -78.9(6) . . . . yes
C(2) C(3) C(14) C(19) 101.6(5) . . . . yes
C(2) C(11) O(1) C(12) -179.3(4) . . . . yes
C(3) C(2) C(1) C(10) 175.4(4) . . . 3_566 yes
C(3) C(4) C(5) C(6) -177.9(4) . . . . yes
C(3) C(14) C(15) C(16) -178.7(6) . . . . yes
C(3) C(14) C(19) C(18) 179.0(6) . . . . yes
C(4) N(1) C(1) C(10) -176.1(3) . . . 3_566 yes
C(4) C(3) C(2) C(11) -176.5(3) . . . . yes
C(4) C(3) C(14) C(15) 96.5(5) . . . . yes
C(4) C(3) C(14) C(19) -83.0(6) . . . . yes
C(4) C(5) C(6) C(7) 174.2(4) . . . . yes
C(5) C(4) C(3) C(14) 2.0(6) . . . . yes
C(5) C(6) N(2) C(9) -180.0(3) . . . . yes
C(5) C(6) C(7) C(8) -179.7(4) . . . . yes
C(5) C(6) C(7) C(20) -2.0(6) . . . . yes
C(6) N(2) C(9) C(8) -1.0(4) . . . . yes
C(6) N(2) C(9) C(10) 179.7(4) . . . . yes
C(6) C(7) C(8) C(9) 0.5(4) . . . . yes
C(6) C(7) C(8) C(23) 178.8(4) . . . . yes
C(7) C(6) N(2) C(9) 1.4(4) . . . . yes
C(7) C(8) C(9) C(10) 179.6(3) . . . . yes
C(7) C(8) C(23) C(24) -80.9(6) . . . . yes
C(7) C(8) C(23) C(28) 100.1(6) . . . . yes
C(7) C(20) O(3) C(21) -177.8(4) . . . . yes
C(8) C(23) C(24) C(25) -179.2(5) . . . . yes
C(8) C(23) C(28) C(27) 179.3(5) . . . . yes
C(9) C(8) C(7) C(20) -177.5(3) . . . . yes
C(9) C(8) C(23) C(24) 97.1(6) . . . . yes
C(9) C(8) C(23) C(28) -81.9(5) . . . . yes
C(10) C(1) C(2) C(11) 7.3(6) . 3_566 3_566 3_566 yes
C(10) C(9) C(8) C(23) 1.2(6) . . . . yes
C(11) O(1) C(12) C(13) -169.3(5) . . . . yes
C(11) C(2) C(3) C(14) -0.5(6) . . . . yes
C(14) C(15) C(16) C(17) -1(1) . . . . yes
C(14) C(19) C(18) C(17) 0(1) . . . . yes
C(15) C(14) C(19) C(18) -0.5(8) . . . . yes
C(15) C(16) C(17) C(18) 1(1) . . . . yes
C(16) C(15) C(14) C(19) 0.8(8) . . . . yes
C(16) C(17) C(18) C(19) 0(1) . . . . yes
C(20) O(3) C(21) C(22) -174.3(4) . . . . yes
C(20) C(7) C(8) C(23) 0.8(6) . . . . yes
C(23) C(24) C(25) C(26) -0.1(9) . . . . yes
C(23) C(28) C(27) C(26) 0.0(9) . . . . yes
C(24) C(23) C(28) C(27) 0.2(8) . . . . yes
C(24) C(25) C(26) C(27) 0(1) . . . . yes
C(25) C(24) C(23) C(28) -0.2(8) . . . . yes
C(25) C(26) C(27) C(28) 0(1) . . . . yes
C(29) C(30) C(31) C(32) 0(1) . . . . yes
C(29) C(34) C(33) C(32) -1(1) . . . . yes
C(30) C(29) C(34) C(33) 5(1) . . . . yes
C(30) C(31) C(32) C(33) 3(1) . . . . yes
C(31) C(30) C(29) C(34) -4(1) . . . . yes
C(31) C(32) C(33) C(34) -1(1) . . . . yes
C(31) C(32) C(33) C(34) -1(1) . . . . yes

loop_
_cod_changelog_entry_id
_cod_changelog_entry_author
_cod_changelog_entry_date
_cod_changelog_entry_text
1 'Vaitkus, Antanas' 2025-01-07T10:03:17+02:00 'Updated bibliographic information.'
